data_2238364
loop_
_publ_author_name
'Suchetan, P. A.'
'Palakshamurthy, B. S.'
'Mamatha, G. R.'
'Kumar, Vijith'
'Mohan, N. R.'
'Sreenivasa, S.'

_publ_section_title
;
 2-Chloro-<i>N</i>-(3-methoxybenzoyl)benzenesulfonamide
;
_journal_coeditor_code HG5328
_journal_issue 8
_journal_name_full 'Acta Crystallographica Section E'
_journal_page_first o1215
_journal_paper_doi 10.1107/S1600536813018291
_journal_volume 69
_journal_year 2013
_chemical_formula_iupac 'C14 H12 Cl N O4 S'
_chemical_formula_moiety 'C14 H12 Cl N O4 S'
_chemical_formula_sum 'C14 H12 Cl N O4 S'
_chemical_formula_weight 325.76
_chemical_melting_point 443
_chemical_name_systematic
;
2-Chloro-<i>N</i>-(3-methoxybenzoyl)benzenesulfonamide
;
_space_group_IT_number 2
_symmetry_cell_setting triclinic
_symmetry_space_group_name_Hall '-P 1'
_symmetry_space_group_name_H-M 'P -1'
_atom_sites_solution_hydrogens geom
_atom_sites_solution_primary direct
_atom_sites_solution_secondary difmap
_audit_creation_method SHELXL-97
_cell_angle_alpha 94.945(4)
_cell_angle_beta 96.581(5)
_cell_angle_gamma 110.974(5)
_cell_formula_units_Z 2
_cell_length_a 7.5731(5)
_cell_length_b 10.1861(5)
_cell_length_c 10.3636(6)
_cell_measurement_reflns_used 1029
_cell_measurement_temperature 293(2)
_cell_measurement_theta_max 25.0
_cell_measurement_theta_min 2.7
_cell_volume 734.56(8)
_computing_cell_refinement 'APEX2 and SAINT-Plus (Bruker, 2009)'
_computing_data_collection 'APEX2 (Bruker, 2009)'
_computing_data_reduction 'SAINT-Plus and XPREP (Bruker, 2009)'
_computing_molecular_graphics 'Mercury (Macrae <i>et al.</i>, 2008)'
_computing_publication_material 'SHELXL97 (Sheldrick, 2008)'
_computing_structure_refinement 'SHELXL97 (Sheldrick, 2008)'
_computing_structure_solution 'SHELXS97 (Sheldrick, 2008)'
_diffrn_ambient_temperature 293(2)
_diffrn_measured_fraction_theta_full 0.999
_diffrn_measured_fraction_theta_max 0.999
_diffrn_measurement_device_type 'Bruker APEXII'
_diffrn_measurement_method 'phi and \w scans'
_diffrn_radiation_monochromator graphite
_diffrn_radiation_source 'fine-focus sealed tube'
_diffrn_radiation_type MoK\a
_diffrn_radiation_wavelength 0.71073
_diffrn_reflns_av_R_equivalents 0.0376
_diffrn_reflns_av_sigmaI/netI 0.0308
_diffrn_reflns_limit_h_max 8
_diffrn_reflns_limit_h_min -8
_diffrn_reflns_limit_k_max 12
_diffrn_reflns_limit_k_min -12
_diffrn_reflns_limit_l_max 12
_diffrn_reflns_limit_l_min -12
_diffrn_reflns_number 11351
_diffrn_reflns_theta_full 25.00
_diffrn_reflns_theta_max 25.00
_diffrn_reflns_theta_min 2.73
_diffrn_standards_decay_% 10
_diffrn_standards_interval_count 1
_diffrn_standards_number 2
_exptl_absorpt_coefficient_mu 0.416
_exptl_absorpt_correction_type none
_exptl_crystal_colour colourless
_exptl_crystal_density_diffrn 1.473
_exptl_crystal_density_method 'not measured'
_exptl_crystal_description prism
_exptl_crystal_F_000 336
_exptl_crystal_size_max 0.35
_exptl_crystal_size_mid 0.28
_exptl_crystal_size_min 0.22
_refine_diff_density_max 0.194
_refine_diff_density_min -0.297
_refine_ls_extinction_method none
_refine_ls_goodness_of_fit_ref 1.045
_refine_ls_hydrogen_treatment mixed
_refine_ls_matrix_type full
_refine_ls_number_parameters 195
_refine_ls_number_reflns 2584
_refine_ls_number_restraints 0
_refine_ls_restrained_S_all 1.045
_refine_ls_R_factor_all 0.0466
_refine_ls_R_factor_gt 0.0366
_refine_ls_shift/su_max 0.006
_refine_ls_shift/su_mean 0.001
_refine_ls_structure_factor_coef Fsqd
_refine_ls_weighting_details 'calc w=1/[\s^2^(Fo^2^)+(0.0499P)^2^+0.1773P] where P=(Fo^2^+2Fc^2^)/3'
_refine_ls_weighting_scheme calc
_refine_ls_wR_factor_gt 0.0925
_refine_ls_wR_factor_ref 0.1010
_reflns_number_gt 2133
_reflns_number_total 2584
_reflns_threshold_expression I>2\s(I)
_cod_data_source_file hg5328.cif
_cod_data_source_block I
_cod_original_cell_volume 734.56(7)
_cod_database_code 2238364
_cod_database_fobs_code 2238364

loop_
_symmetry_equiv_pos_as_xyz
'x, y, z'
'-x, -y, -z'

loop_
_atom_site_type_symbol
_atom_site_label
_atom_site_fract_x
_atom_site_fract_y
_atom_site_fract_z
_atom_site_U_iso_or_equiv
_atom_site_adp_type
_atom_site_calc_flag
_atom_site_refinement_flags
_atom_site_occupancy
_atom_site_symmetry_multiplicity
H HN1 0.513(4) 0.639(3) 0.931(3) 0.057(8) Uiso d . 1 1
C C1 0.2590(3) 0.4163(2) 0.67778(18) 0.0355(5) Uani d . 1 1
C C2 0.4118(3) 0.3814(2) 0.6470(2) 0.0404(5) Uani d . 1 1
C C3 0.4049(4) 0.3179(3) 0.5217(2) 0.0514(6) Uani d . 1 1
H H3 0.5072 0.2947 0.5005 0.062 Uiso calc R 1 1
C C4 0.2458(4) 0.2894(3) 0.4285(2) 0.0566(7) Uani d . 1 1
H H4 0.2411 0.2460 0.3448 0.068 Uiso calc R 1 1
C C5 0.0939(4) 0.3242(3) 0.4578(2) 0.0547(6) Uani d . 1 1
H H5 -0.0122 0.3051 0.3940 0.066 Uiso calc R 1 1
C C6 0.0999(3) 0.3876(2) 0.5822(2) 0.0450(5) Uani d . 1 1
H H6 -0.0025 0.4111 0.6024 0.054 Uiso calc R 1 1
C C7 0.4531(3) 0.7563(2) 0.8139(2) 0.0385(5) Uani d . 1 1
C C8 0.6044(3) 0.8929(2) 0.8800(2) 0.0390(5) Uani d . 1 1
C C9 0.6794(3) 0.9116(2) 1.0120(2) 0.0402(5) Uani d . 1 1
H H9 0.6398 0.8371 1.0612 0.048 Uiso calc R 1 1
C C10 0.8142(3) 1.0429(2) 1.0698(2) 0.0450(5) Uani d . 1 1
C C11 0.8727(3) 1.1534(2) 0.9965(3) 0.0533(6) Uani d . 1 1
H H11 0.9626 1.2412 1.0355 0.064 Uiso calc R 1 1
C C12 0.7984(4) 1.1338(3) 0.8665(3) 0.0585(7) Uani d . 1 1
H H12 0.8384 1.2087 0.8177 0.070 Uiso calc R 1 1
C C13 0.6639(3) 1.0035(2) 0.8062(2) 0.0506(6) Uani d . 1 1
H H13 0.6146 0.9907 0.7176 0.061 Uiso calc R 1 1
C C14 0.8344(4) 0.9647(3) 1.2797(3) 0.0710(8) Uani d . 1 1
H H14A 0.6997 0.9395 1.2805 0.106 Uiso calc R 1 1
H H14B 0.9025 0.9995 1.3673 0.106 Uiso calc R 1 1
H H14C 0.8580 0.8825 1.2465 0.106 Uiso calc R 1 1
O O1 0.2842(2) 0.39742(15) 0.92753(14) 0.0450(4) Uani d . 1 1
O O2 0.0743(2) 0.51231(17) 0.83161(15) 0.0508(4) Uani d . 1 1
O O3 0.3527(2) 0.74552(17) 0.70992(15) 0.0526(4) Uani d . 1 1
O O4 0.8980(3) 1.07160(17) 1.19821(17) 0.0628(5) Uani d . 1 1
S S1 0.24743(7) 0.48701(5) 0.83723(5) 0.03761(17) Uani d . 1 1
N N1 0.4298(3) 0.63820(18) 0.87817(18) 0.0398(4) Uani d . 1 1
Cl Cl1 0.61560(9) 0.41609(7) 0.75991(6) 0.0578(2) Uani d . 1 1

loop_
_atom_site_aniso_label
_atom_site_aniso_U_11
_atom_site_aniso_U_22
_atom_site_aniso_U_33
_atom_site_aniso_U_12
_atom_site_aniso_U_13
_atom_site_aniso_U_23
C1 0.0390(12) 0.0294(10) 0.0326(10) 0.0097(9) -0.0032(9) 0.0000(8)
C2 0.0387(13) 0.0383(12) 0.0398(11) 0.0116(10) -0.0013(9) 0.0044(9)
C3 0.0547(15) 0.0508(14) 0.0481(13) 0.0199(12) 0.0083(11) 0.0019(11)
C4 0.0656(18) 0.0565(15) 0.0368(12) 0.0152(13) -0.0003(11) -0.0072(11)
C5 0.0583(16) 0.0535(15) 0.0409(13) 0.0166(13) -0.0149(11) -0.0053(11)
C6 0.0412(13) 0.0404(12) 0.0469(13) 0.0134(10) -0.0088(10) 0.0000(10)
C7 0.0385(12) 0.0381(12) 0.0400(11) 0.0164(10) 0.0054(9) 0.0027(9)
C8 0.0383(12) 0.0318(11) 0.0489(12) 0.0145(9) 0.0096(10) 0.0056(9)
C9 0.0384(12) 0.0303(11) 0.0499(13) 0.0110(9) 0.0064(10) 0.0030(9)
C10 0.0380(13) 0.0344(12) 0.0598(14) 0.0123(10) 0.0065(10) -0.0022(10)
C11 0.0426(14) 0.0327(12) 0.0795(18) 0.0084(10) 0.0126(12) 0.0023(12)
C12 0.0550(16) 0.0392(13) 0.0849(19) 0.0141(12) 0.0252(14) 0.0237(13)
C13 0.0508(15) 0.0462(14) 0.0584(14) 0.0196(12) 0.0124(11) 0.0142(11)
C14 0.079(2) 0.0590(17) 0.0580(16) 0.0125(15) -0.0047(14) -0.0001(13)
O1 0.0472(9) 0.0376(8) 0.0398(8) 0.0055(7) -0.0025(7) 0.0085(6)
O2 0.0379(9) 0.0558(10) 0.0545(9) 0.0164(8) 0.0025(7) -0.0040(8)
O3 0.0556(10) 0.0529(10) 0.0475(9) 0.0212(8) -0.0036(8) 0.0079(7)
O4 0.0652(12) 0.0421(10) 0.0614(11) 0.0051(9) -0.0064(9) -0.0090(8)
S1 0.0354(3) 0.0351(3) 0.0362(3) 0.0091(2) -0.0017(2) 0.0003(2)
N1 0.0388(11) 0.0319(10) 0.0411(10) 0.0091(8) -0.0079(8) 0.0010(8)
Cl1 0.0433(4) 0.0770(5) 0.0540(4) 0.0283(3) -0.0046(3) 0.0028(3)

loop_
_atom_type_symbol
_atom_type_description
_atom_type_scat_dispersion_real
_atom_type_scat_dispersion_imag
_atom_type_scat_source
C C 0.0033 0.0016 'International Tables Vol C Tables 4.2.6.8 and 6.1.1.4'
H H 0.0000 0.0000 'International Tables Vol C Tables 4.2.6.8 and 6.1.1.4'
O O 0.0106 0.0060 'International Tables Vol C Tables 4.2.6.8 and 6.1.1.4'
S S 0.1246 0.1234 'International Tables Vol C Tables 4.2.6.8 and 6.1.1.4'
N N 0.0061 0.0033 'International Tables Vol C Tables 4.2.6.8 and 6.1.1.4'
Cl Cl 0.1484 0.1585 'International Tables Vol C Tables 4.2.6.8 and 6.1.1.4'

loop_
_geom_angle_atom_site_label_1
_geom_angle_atom_site_label_2
_geom_angle_atom_site_label_3
_geom_angle
C2 C1 C6 119.67(19)
C2 C1 S1 123.23(15)
C6 C1 S1 116.98(17)
C3 C2 C1 119.8(2)
C3 C2 Cl1 117.89(18)
C1 C2 Cl1 122.28(16)
C4 C3 C2 119.8(2)
C4 C3 H3 120.1
C2 C3 H3 120.1
C5 C4 C3 120.9(2)
C5 C4 H4 119.5
C3 C4 H4 119.5
C4 C5 C6 119.7(2)
C4 C5 H5 120.2
C6 C5 H5 120.2
C5 C6 C1 120.2(2)
C5 C6 H6 119.9
C1 C6 H6 119.9
O3 C7 N1 120.3(2)
O3 C7 C8 123.37(19)
N1 C7 C8 116.29(18)
C13 C8 C9 120.4(2)
C13 C8 C7 117.8(2)
C9 C8 C7 121.78(19)
C8 C9 C10 119.4(2)
C8 C9 H9 120.3
C10 C9 H9 120.3
O4 C10 C11 115.9(2)
O4 C10 C9 123.9(2)
C11 C10 C9 120.2(2)
C12 C11 C10 120.0(2)
C12 C11 H11 120.0
C10 C11 H11 120.0
C11 C12 C13 120.9(2)
C11 C12 H12 119.5
C13 C12 H12 119.5
C8 C13 C12 119.1(2)
C8 C13 H13 120.5
C12 C13 H13 120.5
O4 C14 H14A 109.5
O4 C14 H14B 109.5
H14A C14 H14B 109.5
O4 C14 H14C 109.5
H14A C14 H14C 109.5
H14B C14 H14C 109.5
C10 O4 C14 118.15(18)
O2 S1 O1 119.16(10)
O2 S1 N1 109.37(10)
O1 S1 N1 104.24(9)
O2 S1 C1 107.73(10)
O1 S1 C1 108.22(9)
N1 S1 C1 107.61(10)
C7 N1 S1 123.60(15)
C7 N1 HN1 119.7(19)
S1 N1 HN1 116.2(19)

loop_
_geom_bond_atom_site_label_1
_geom_bond_atom_site_label_2
_geom_bond_distance
C1 C2 1.388(3)
C1 C6 1.394(3)
C1 S1 1.769(2)
C2 C3 1.387(3)
C2 Cl1 1.732(2)
C3 C4 1.379(3)
C3 H3 0.9300
C4 C5 1.376(4)
C4 H4 0.9300
C5 C6 1.380(3)
C5 H5 0.9300
C6 H6 0.9300
C7 O3 1.218(2)
C7 N1 1.391(3)
C7 C8 1.494(3)
C8 C13 1.386(3)
C8 C9 1.389(3)
C9 C10 1.390(3)
C9 H9 0.9300
C10 O4 1.365(3)
C10 C11 1.382(3)
C11 C12 1.368(4)
C11 H11 0.9300
C12 C13 1.390(3)
C12 H12 0.9300
C13 H13 0.9300
C14 O4 1.417(3)
C14 H14A 0.9600
C14 H14B 0.9600
C14 H14C 0.9600
O1 S1 1.4337(14)
O2 S1 1.4200(16)
S1 N1 1.6402(18)
N1 HN1 0.79(3)

loop_
_geom_hbond_atom_site_label_D
_geom_hbond_atom_site_label_H
_geom_hbond_atom_site_label_A
_geom_hbond_site_symmetry_A
_geom_hbond_distance_DH
_geom_hbond_distance_HA
_geom_hbond_distance_DA
_geom_hbond_angle_DHA
N1 HN1 O1 2_667 0.78(3) 2.14(3) 2.926(3) 170(3)
C5 H5 O3 2_566 0.93 2.53 3.417(3) 160
C3 H3 O3 2_666 0.93 2.60 3.338(3) 137.1

loop_
_geom_torsion_atom_site_label_1
_geom_torsion_atom_site_label_2
_geom_torsion_atom_site_label_3
_geom_torsion_atom_site_label_4
_geom_torsion
C6 C1 C2 C3 -0.1(3)
S1 C1 C2 C3 175.85(17)
C6 C1 C2 Cl1 179.10(16)
S1 C1 C2 Cl1 -4.9(3)
C1 C2 C3 C4 -0.3(3)
Cl1 C2 C3 C4 -179.55(18)
C2 C3 C4 C5 0.6(4)
C3 C4 C5 C6 -0.5(4)
C4 C5 C6 C1 0.1(4)
C2 C1 C6 C5 0.2(3)
S1 C1 C6 C5 -175.99(18)
O3 C7 C8 C13 -15.7(3)
N1 C7 C8 C13 164.6(2)
O3 C7 C8 C9 162.0(2)
N1 C7 C8 C9 -17.6(3)
C13 C8 C9 C10 0.4(3)
C7 C8 C9 C10 -177.34(19)
C8 C9 C10 O4 -179.3(2)
C8 C9 C10 C11 0.0(3)
O4 C10 C11 C12 179.1(2)
C9 C10 C11 C12 -0.2(4)
C10 C11 C12 C13 0.0(4)
C9 C8 C13 C12 -0.6(3)
C7 C8 C13 C12 177.2(2)
C11 C12 C13 C8 0.4(4)
C11 C10 O4 C14 176.2(2)
C9 C10 O4 C14 -4.5(3)
C2 C1 S1 O2 178.82(17)
C6 C1 S1 O2 -5.11(19)
C2 C1 S1 O1 -51.1(2)
C6 C1 S1 O1 124.97(16)
C2 C1 S1 N1 60.99(19)
C6 C1 S1 N1 -122.94(17)
O3 C7 N1 S1 -11.6(3)
C8 C7 N1 S1 167.99(15)
O2 S1 N1 C7 -52.2(2)
O1 S1 N1 C7 179.30(18)
C1 S1 N1 C7 64.5(2)
